data_7008909
loop_
_publ_author_name
'Platas, Carlos'
'Avecilla, Fernando'
'de Blas, Andr\'es'
'Rodr\'iguez-Blas, Teresa'
'Geraldes, Carlos F. G. C.'
'T\'oth, \'Eva'
'Merbach, Andr\'e E.'
'B\"unzli, Jean-Claude G.'

_publ_section_title
;
 Mono- and bimetallic lanthanide(III) phenolic cryptates obtained by
 template reaction: solid state structure, photophysical properties and
 relaxivity&#x200A;&#x2020;
;
_journal_issue 4
_journal_name_full 'Journal of the Chemical Society, Dalton Transactions'
_journal_page_first 611
_journal_paper_doi 10.1039/a906675f
_journal_year 2000
_chemical_formula_sum 'C40 H55 Dy2 N11 O16'
_chemical_formula_weight 1270.95
_chemical_name_systematic
; 
 ? 
;
_space_group_IT_number 92
_symmetry_cell_setting tetragonal
_symmetry_space_group_name_Hall 'P 4abw 2nw'
_symmetry_space_group_name_H-M 'P 41 21 2'
_atom_sites_solution_hydrogens geom
_atom_sites_solution_primary direct
_atom_sites_solution_secondary difmap
_audit_creation_method SHELXL-97
_cell_angle_alpha 90.00(10)
_cell_angle_beta 90.00(10)
_cell_angle_gamma 90.00
_cell_formula_units_Z 8
_cell_length_a 17.7170(3)
_cell_length_b 17.7170(3)
_cell_length_c 29.180
_cell_measurement_temperature 193(2)
_cell_volume 9159.4(2)
_computing_structure_refinement 'SHELXL-97 (Sheldrick, 1997)'
_computing_structure_solution 'SHELXS-97 (Sheldrick, 1990)'
_diffrn_ambient_temperature 193(2)
_diffrn_measured_fraction_theta_full 1.000
_diffrn_measured_fraction_theta_max 1.002
_diffrn_radiation_monochromator graphite
_diffrn_radiation_source 'fine-focus sealed tube'
_diffrn_radiation_type MoK\a
_diffrn_radiation_wavelength 0.71073
_diffrn_reflns_av_R_equivalents 0.0779
_diffrn_reflns_av_sigmaI/netI 0.0576
_diffrn_reflns_limit_h_max 18
_diffrn_reflns_limit_h_min -23
_diffrn_reflns_limit_k_max 23
_diffrn_reflns_limit_k_min -21
_diffrn_reflns_limit_l_max 33
_diffrn_reflns_limit_l_min -38
_diffrn_reflns_number 63979
_diffrn_reflns_theta_full 28.27
_diffrn_reflns_theta_max 28.27
_diffrn_reflns_theta_min 1.34
_exptl_absorpt_coefficient_mu 3.317
_exptl_absorpt_correction_T_max 0.5567
_exptl_absorpt_correction_T_min 0.3168
_exptl_absorpt_correction_type Semi-empirical
_exptl_crystal_colour Orange
_exptl_crystal_density_diffrn 1.841
_exptl_crystal_density_method 'not measured'
_exptl_crystal_description Block
_exptl_crystal_F_000 5056
_exptl_crystal_size_max 0.45
_exptl_crystal_size_mid 0.30
_exptl_crystal_size_min 0.20
_refine_diff_density_max 0.991
_refine_diff_density_min -1.015
_refine_diff_density_rms 0.152
_refine_ls_abs_structure_details 'Flack H D (1983), Acta Cryst. A39, 876-881'
_refine_ls_abs_structure_Flack -0.011(14)
_refine_ls_extinction_method none
_refine_ls_goodness_of_fit_ref 1.043
_refine_ls_hydrogen_treatment mixed
_refine_ls_matrix_type full
_refine_ls_number_parameters 610
_refine_ls_number_reflns 11366
_refine_ls_number_restraints 54
_refine_ls_restrained_S_all 1.049
_refine_ls_R_factor_all 0.0621
_refine_ls_R_factor_gt 0.0432
_refine_ls_shift/su_max 0.001
_refine_ls_shift/su_mean 0.000
_refine_ls_structure_factor_coef Fsqd
_refine_ls_weighting_details 'w=1/[\s^2^(Fo^2^)+(0.0431P)^2^+23.5932P] where P=(Fo^2^+2Fc^2^)/3'
_refine_ls_weighting_scheme calc
_refine_ls_wR_factor_gt 0.0937
_refine_ls_wR_factor_ref 0.1021
_reflns_number_gt 9353
_reflns_number_total 11366
_reflns_threshold_expression >2sigma(I)
_cod_data_source_file a906675f.txt
_cod_data_source_block (7)
_cod_depositor_comments
;
The following automatic conversions were performed:
'_symmetry_cell_setting' value 'Tetragonal' changed to 'tetragonal'
according to '/home/saulius/struct/CIF-dictionaries/cif_core.dic'
dictionary named 'cif_core.dic' version 2.4.1 from 2010-06-29.

Automatic conversion script
Id: cif_fix_enum 1527 2010-12-29 10:47:43Z saulius 

The following automatic conversions were performed:

'_refine_ls_weighting_scheme' value 'calc
w=1/[\s^2^(Fo^2^)+(0.0431P)^2^+23.5932P] where P=(Fo^2^+2Fc^2^)/3'
was changed to 'calc'. New tag '_refine_ls_weighting_details' was
created. The value of the new tag was set to
'w=1/[\s^2^(Fo^2^)+(0.0431P)^2^+23.5932P] where P=(Fo^2^+2Fc^2^)/3'.

Automatic conversion script
Id: cif_fix_values 3143 2015-03-26 13:38:13Z robertas 
;
_cod_original_cell_volume 9173.0(2)
_cod_original_sg_symbol_H-M P4(1)2(1)2
_cod_database_code 7008909

loop_
_symmetry_equiv_pos_as_xyz
'x, y, z'
'x+1/2, -y+1/2, -z+3/4'
'-x, -y, z+1/2'
'-x+1/2, y+1/2, -z+1/4'
'y, x, -z'
'y+1/2, -x+1/2, z+3/4'
'-y+1/2, x+1/2, z+1/4'
'-y, -x, -z+1/2'

loop_
_atom_site_label
_atom_site_type_symbol
_atom_site_fract_x
_atom_site_fract_y
_atom_site_fract_z
_atom_site_U_iso_or_equiv
_atom_site_adp_type
_atom_site_occupancy
_atom_site_calc_flag
_atom_site_refinement_flags
_atom_site_disorder_assembly
_atom_site_disorder_group
Dy1 Dy 0.447735(19) 0.815284(19) 0.007731(10) 0.02656(8) Uani 1 d . . .
Dy2 Dy 0.357854(19) 0.89166(2) 0.103213(11) 0.02926(8) Uani 1 d . . .
O1 O 0.3237(3) 0.8503(3) 0.03051(14) 0.0275(10) Uani 1 d . . .
O2 O 0.4156(3) 0.7757(3) 0.08044(15) 0.0280(11) Uani 1 d . . .
O3 O 0.4597(3) 0.9268(3) 0.05319(17) 0.0324(11) Uani 1 d . . .
O4 O 0.6294(4) 0.7020(4) 0.0744(2) 0.070(2) Uani 1 d . . .
O5 O 0.5747(4) 0.8103(3) 0.06567(19) 0.0500(16) Uani 1 d . . .
O6 O 0.5418(3) 0.7165(3) 0.02315(16) 0.0337(11) Uani 1 d . . .
O7 O 0.2052(5) 1.0471(5) 0.0375(3) 0.079(2) Uani 1 d DU . .
O8 O 0.2482(4) 0.9672(4) 0.0875(2) 0.0646(18) Uani 1 d DU . .
O9A O 0.2768(17) 1.0883(10) 0.0736(9) 0.115(9) Uani 0.379(16) d PDU A 1
O9B O 0.3248(6) 1.0126(7) 0.0470(4) 0.069(4) Uani 0.621(16) d PDU A 2
N1 N 0.3776(4) 0.8726(3) -0.05760(18) 0.0318(14) Uani 1 d . . .
N2 N 0.4834(4) 0.7586(4) -0.07410(19) 0.0342(14) Uani 1 d . . .
N3 N 0.5598(4) 0.8745(4) -0.0275(2) 0.0339(15) Uani 1 d . . .
N4 N 0.3908(4) 0.6922(3) -0.0036(2) 0.0319(13) Uani 1 d . . .
N5 N 0.2478(3) 0.8141(4) 0.11529(19) 0.0287(13) Uani 1 d . . .
N6 N 0.3968(4) 1.0139(4) 0.1354(2) 0.0452(18) Uani 1 d . . .
N7 N 0.2975(3) 0.9181(4) 0.1837(2) 0.0361(15) Uani 1 d . . .
N8 N 0.4282(4) 0.8353(5) 0.1678(2) 0.0413(17) Uani 1 d . . .
N9 N 0.5843(4) 0.7423(4) 0.0548(2) 0.0459(18) Uani 1 d . . .
N10 N 0.2555(5) 1.0203(6) 0.0609(3) 0.073(3) Uani 1 d DU . .
C1 C 0.3486(5) 0.8962(6) 0.2226(2) 0.047(2) Uani 1 d . . .
H1A H 0.3309 0.8492 0.2356 0.057 Uiso 1 d R . .
H1B H 0.3464 0.9345 0.2462 0.057 Uiso 1 d R . .
C2 C 0.4294(5) 0.8872(7) 0.2064(3) 0.054(3) Uani 1 d . . .
H2A H 0.4505 0.9355 0.1976 0.065 Uiso 1 d R . .
H2B H 0.4598 0.8664 0.2309 0.065 Uiso 1 d R . .
C3 C 0.4449(4) 0.7671(6) 0.1766(3) 0.043(2) Uani 1 d . . .
H3 H 0.4624 0.7578 0.2061 0.052 Uiso 1 d R . .
C4 C 0.4387(4) 0.7014(5) 0.1470(3) 0.0387(18) Uani 1 d . . .
C5 C 0.4474(5) 0.6307(6) 0.1666(3) 0.050(2) Uani 1 d . . .
H5 H 0.4589 0.6276 0.1977 0.060 Uiso 1 d R . .
C6 C 0.4389(5) 0.5640(6) 0.1420(4) 0.056(3) Uani 1 d . . .
C7 C 0.4189(5) 0.5718(5) 0.0962(3) 0.045(2) Uani 1 d . . .
H7 H 0.4117 0.5280 0.0791 0.054 Uiso 1 d R . .
C8 C 0.4085(4) 0.6420(5) 0.0738(3) 0.0374(18) Uani 1 d . . .
C9 C 0.4207(4) 0.7090(4) 0.0990(2) 0.0291(16) Uani 1 d . . .
C10 C 0.4503(6) 0.4873(6) 0.1640(5) 0.080(4) Uani 1 d . . .
H10A H 0.4597 0.4928 0.1962 0.119 Uiso 1 d R . .
H10B H 0.4926 0.4630 0.1498 0.119 Uiso 1 d R . .
H10C H 0.4058 0.4573 0.1594 0.119 Uiso 1 d R . .
C11 C 0.3882(4) 0.6381(4) 0.0255(3) 0.0359(16) Uani 1 d . . .
H11 H 0.3714 0.5917 0.0146 0.043 Uiso 1 d R . .
C12 C 0.3799(5) 0.6725(5) -0.0519(3) 0.0402(19) Uani 1 d . . .
H12A H 0.3420 0.7050 -0.0655 0.048 Uiso 1 d R . .
H12B H 0.3622 0.6209 -0.0540 0.048 Uiso 1 d R . .
C13 C 0.4553(5) 0.6802(5) -0.0764(3) 0.0420(19) Uani 1 d . . .
H13A H 0.4923 0.6460 -0.0635 0.050 Uiso 1 d R . .
H13B H 0.4476 0.6664 -0.1082 0.050 Uiso 1 d R . .
C14 C 0.2243(5) 0.8761(5) 0.1874(3) 0.039(2) Uani 1 d . . .
H14A H 0.1847 0.9049 0.1726 0.047 Uiso 1 d R . .
H14B H 0.2109 0.8699 0.2194 0.047 Uiso 1 d R . .
C15 C 0.2306(5) 0.7991(5) 0.1644(2) 0.0356(18) Uani 1 d . . .
H15A H 0.2713 0.7704 0.1782 0.043 Uiso 1 d R . .
H15B H 0.1840 0.7708 0.1676 0.043 Uiso 1 d R . .
C16 C 0.1924(4) 0.8059(4) 0.0866(2) 0.0314(16) Uani 1 d . . .
H16 H 0.1484 0.7852 0.0985 0.038 Uiso 1 d R . .
C17 C 0.1908(4) 0.8254(4) 0.0386(2) 0.0311(15) Uani 1 d . . .
C18 C 0.1199(4) 0.8270(5) 0.0180(3) 0.0364(18) Uani 1 d . . .
H18 H 0.0783 0.8133 0.0355 0.044 Uiso 1 d R . .
C19 C 0.1088(5) 0.8482(5) -0.0273(3) 0.0426(19) Uani 1 d . . .
C20 C 0.1704(5) 0.8651(5) -0.0528(3) 0.0377(18) Uani 1 d . . .
H20 H 0.1637 0.8785 -0.0833 0.045 Uiso 1 d R . .
C21 C 0.2445(4) 0.8628(4) -0.0348(2) 0.0285(15) Uani 1 d . . .
C22 C 0.2569(4) 0.8464(4) 0.0125(2) 0.0285(15) Uani 1 d . . .
C23 C 0.0300(5) 0.8495(6) -0.0472(3) 0.052(2) Uani 1 d . . .
H23A H 0.0191 0.8018 -0.0612 0.078 Uiso 1 d R . .
H23B H 0.0269 0.8886 -0.0698 0.078 Uiso 1 d R . .
H23C H -0.0059 0.8592 -0.0233 0.078 Uiso 1 d R . .
C24 C 0.3072(4) 0.8787(4) -0.0659(2) 0.0299(16) Uani 1 d . . .
H24 H 0.2946 0.8951 -0.0951 0.036 Uiso 1 d R . .
C25 C 0.4272(5) 0.8827(5) -0.0976(2) 0.0388(18) Uani 1 d . . .
H25A H 0.4709 0.9135 -0.0902 0.047 Uiso 1 d R . .
H25B H 0.3993 0.9070 -0.1221 0.047 Uiso 1 d R . .
C26 C 0.4515(5) 0.8044(5) -0.1126(2) 0.044(2) Uani 1 d . . .
H26A H 0.4890 0.8090 -0.1366 0.053 Uiso 1 d R . .
H26B H 0.4084 0.7779 -0.1254 0.053 Uiso 1 d R . .
C27 C 0.2829(5) 0.9995(5) 0.1853(3) 0.048(2) Uani 1 d . . .
H27A H 0.2647 1.0124 0.2156 0.057 Uiso 1 d R . .
H27B H 0.2439 1.0123 0.1633 0.057 Uiso 1 d R . .
C28 C 0.3543(6) 1.0447(6) 0.1767(3) 0.067(3) Uani 1 d . . .
H28A H 0.3401 1.0964 0.1702 0.080 Uiso 1 d R . .
H28B H 0.3866 1.0451 0.2036 0.080 Uiso 1 d R . .
C29 C 0.4409(4) 1.0605(5) 0.1168(3) 0.0404(18) Uani 1 d . . .
H29 H 0.4381 1.1093 0.1284 0.048 Uiso 1 d R . .
C30 C 0.4958(4) 1.0508(4) 0.0809(2) 0.0305(15) Uani 1 d . . .
C31 C 0.5434(4) 1.1127(5) 0.0766(3) 0.0381(18) Uani 1 d . . .
H31 H 0.5323 1.1558 0.0935 0.046 Uiso 1 d R . .
C32 C 0.6068(4) 1.1142(4) 0.0488(3) 0.0372(17) Uani 1 d . . .
C33 C 0.6188(4) 1.0500(5) 0.0228(3) 0.0359(17) Uani 1 d . . .
H33 H 0.6614 1.0488 0.0043 0.043 Uiso 1 d R . .
C34 C 0.5713(4) 0.9866(4) 0.0233(2) 0.0301(16) Uani 1 d . . .
C35 C 0.5073(4) 0.9850(4) 0.0523(2) 0.0291(15) Uani 1 d . . .
C36 C 0.6557(5) 1.1823(6) 0.0473(4) 0.062(3) Uani 1 d . . .
H36A H 0.6252 1.2263 0.0427 0.094 Uiso 1 d R . .
H36B H 0.6911 1.1776 0.0225 0.094 Uiso 1 d R . .
H36C H 0.6827 1.1869 0.0757 0.094 Uiso 1 d R . .
C37 C 0.5941(4) 0.9327(4) -0.0121(2) 0.0310(16) Uani 1 d . . .
H37 H 0.6410 0.9421 -0.0252 0.037 Uiso 1 d R . .
C38 C 0.5976(5) 0.8379(5) -0.0666(3) 0.043(2) Uani 1 d . . .
H38A H 0.6513 0.8345 -0.0604 0.051 Uiso 1 d R . .
H38B H 0.5908 0.8690 -0.0936 0.051 Uiso 1 d R . .
C39 C 0.5660(5) 0.7601(5) -0.0759(3) 0.0400(19) Uani 1 d . . .
H39A H 0.5822 0.7435 -0.1060 0.048 Uiso 1 d R . .
H39B H 0.5863 0.7253 -0.0535 0.048 Uiso 1 d R . .
N11 N -0.0509(16) 0.7787(16) 0.0910(7) 0.219(10) Uiso 1 d DU . .
O11 O -0.0656(8) 0.7736(8) 0.0499(5) 0.142(5) Uiso 1 d DU . .
O10 O 0.0109(15) 0.7419(15) 0.0963(8) 0.257(9) Uiso 1 d DU . .
O12A O -0.0625(18) 0.8164(18) 0.1273(11) 0.132(15) Uiso 0.40(3) d PDU B 1
O12B O -0.116(2) 0.813(3) 0.0874(17) 0.31(2) Uiso 0.60(3) d PDU B 2
O1S O 0.0257(11) 0.8017(19) 0.1644(9) 0.324(15) Uani 1 d . . .
H1S H -0.0032 0.7682 0.1560 0.487 Uiso 1 calc R . .
C1S C 0.0334(7) 0.7990(6) 0.2063(3) 0.060(3) Uani 1 d . . .
H1S1 H 0.0811 0.7765 0.2136 0.090 Uiso 1 calc R . .
H1S2 H -0.0066 0.7693 0.2192 0.090 Uiso 1 calc R . .
H1S3 H 0.0316 0.8491 0.2187 0.090 Uiso 1 calc R . .
O1W O -0.238(2) 0.787(2) 0.0179(12) 0.208(16) Uiso 0.50 d P . .
O2W O -0.158(3) 0.837(3) 0.0288(14) 0.27(2) Uiso 0.50 d P . .
O3W O -0.230(3) 0.791(3) 0.0793(16) 0.27(2) Uiso 0.50 d P . .
O4W O 0.5603(4) 0.5603(4) 0.0000 0.057(2) Uiso 1 d S . .
O5W O 0.1973(4) 1.1973(4) 0.0000 0.071(3) Uiso 1 d S . .
O6W O 0.4489(4) 0.4489(4) 0.0000 0.070(3) Uiso 1 d S . .

loop_
_atom_site_aniso_label
_atom_site_aniso_U_11
_atom_site_aniso_U_22
_atom_site_aniso_U_33
_atom_site_aniso_U_23
_atom_site_aniso_U_13
_atom_site_aniso_U_12
Dy1 0.03235(18) 0.02823(17) 0.01914(13) 0.00130(13) 0.00514(13) 0.00195(14)
Dy2 0.02833(17) 0.03703(19) 0.02240(15) -0.00323(14) 0.00404(13) -0.00370(15)
O1 0.025(2) 0.037(3) 0.020(2) -0.001(2) 0.0026(19) 0.001(2)
O2 0.030(3) 0.034(3) 0.020(2) 0.002(2) 0.0047(19) 0.000(2)
O3 0.029(3) 0.025(3) 0.043(3) -0.005(2) 0.013(2) -0.008(2)
O4 0.074(5) 0.077(5) 0.059(4) 0.000(4) -0.021(4) 0.037(4)
O5 0.072(4) 0.044(4) 0.033(3) -0.004(3) 0.004(3) 0.005(3)
O6 0.035(3) 0.041(3) 0.026(2) 0.000(2) -0.003(2) -0.002(2)
O7 0.079(5) 0.087(6) 0.071(5) 0.022(4) 0.019(4) 0.037(4)
O8 0.085(5) 0.054(4) 0.055(4) -0.007(3) -0.014(3) 0.016(4)
O9A 0.12(2) 0.081(10) 0.14(2) 0.054(12) -0.025(14) -0.016(14)
O9B 0.056(6) 0.084(9) 0.067(8) 0.001(6) 0.013(5) -0.008(6)
N1 0.046(4) 0.031(3) 0.019(3) 0.005(2) 0.006(3) 0.006(3)
N2 0.040(4) 0.043(4) 0.020(3) -0.007(3) 0.008(3) 0.003(3)
N3 0.032(3) 0.041(4) 0.028(3) 0.005(3) 0.008(3) 0.004(3)
N4 0.034(3) 0.032(3) 0.030(3) -0.001(3) 0.002(3) -0.001(3)
N5 0.030(3) 0.033(3) 0.023(3) 0.001(2) 0.006(2) -0.005(3)
N6 0.038(4) 0.050(4) 0.047(4) -0.022(3) 0.009(3) -0.009(4)
N7 0.028(3) 0.056(4) 0.024(3) -0.005(3) 0.004(2) 0.001(3)
N8 0.033(4) 0.071(5) 0.021(3) 0.003(3) -0.005(3) -0.004(3)
N9 0.050(4) 0.048(4) 0.040(4) -0.006(3) 0.004(3) 0.017(4)
N10 0.054(5) 0.120(8) 0.046(5) 0.013(5) 0.006(4) -0.031(5)
C1 0.042(5) 0.077(6) 0.023(4) -0.012(4) 0.000(3) -0.005(5)
C2 0.034(5) 0.094(8) 0.034(4) -0.016(5) -0.004(4) -0.005(5)
C3 0.024(4) 0.086(7) 0.021(4) 0.016(4) -0.001(3) -0.005(4)
C4 0.029(4) 0.055(5) 0.031(4) 0.019(4) -0.001(3) 0.000(3)
C5 0.037(4) 0.071(7) 0.042(5) 0.031(5) 0.011(4) 0.009(5)
C6 0.041(5) 0.057(6) 0.071(7) 0.042(5) 0.011(5) 0.001(4)
C7 0.036(4) 0.045(5) 0.053(6) 0.016(4) 0.011(4) -0.001(4)
C8 0.035(4) 0.041(4) 0.037(4) 0.009(4) 0.008(3) -0.004(4)
C9 0.022(3) 0.042(4) 0.024(3) 0.012(3) 0.006(3) 0.004(3)
C10 0.053(6) 0.063(7) 0.123(10) 0.048(7) 0.001(7) 0.009(6)
C11 0.034(4) 0.031(4) 0.043(4) -0.007(3) 0.005(3) -0.006(3)
C12 0.041(5) 0.043(5) 0.036(4) -0.011(3) 0.004(3) -0.007(4)
C13 0.046(5) 0.051(5) 0.029(4) -0.010(4) 0.006(3) 0.000(4)
C14 0.037(4) 0.056(6) 0.024(4) -0.002(3) 0.006(3) -0.009(4)
C15 0.035(4) 0.051(5) 0.021(3) 0.005(3) 0.001(3) -0.007(4)
C16 0.029(4) 0.033(4) 0.033(4) -0.006(3) 0.010(3) -0.009(3)
C17 0.034(4) 0.035(4) 0.024(3) -0.012(3) 0.001(3) -0.005(3)
C18 0.024(4) 0.047(5) 0.038(4) -0.012(3) 0.002(3) -0.006(3)
C19 0.040(5) 0.047(5) 0.041(4) -0.005(4) -0.012(4) -0.006(4)
C20 0.047(5) 0.037(4) 0.029(4) -0.002(3) -0.014(3) 0.000(4)
C21 0.036(4) 0.032(4) 0.017(3) -0.002(3) -0.003(3) 0.000(3)
C22 0.038(4) 0.028(4) 0.020(3) -0.005(3) 0.005(3) -0.002(3)
C23 0.045(5) 0.077(7) 0.033(4) -0.008(4) -0.014(4) -0.010(5)
C24 0.040(4) 0.033(4) 0.017(3) 0.004(3) 0.000(3) 0.000(3)
C25 0.041(4) 0.051(5) 0.024(4) 0.009(3) 0.007(3) 0.014(4)
C26 0.044(5) 0.073(6) 0.016(3) -0.001(3) 0.005(3) 0.015(4)
C27 0.039(5) 0.065(6) 0.040(5) -0.019(4) 0.003(4) 0.000(4)
C28 0.063(6) 0.075(7) 0.062(6) -0.044(5) 0.036(5) -0.022(6)
C29 0.037(4) 0.040(4) 0.044(4) -0.014(4) 0.007(3) -0.003(4)
C30 0.028(4) 0.028(4) 0.036(4) -0.001(3) 0.003(3) -0.001(3)
C31 0.037(4) 0.033(4) 0.044(4) -0.005(3) -0.011(3) -0.001(4)
C32 0.032(4) 0.036(4) 0.044(4) -0.002(3) 0.001(3) -0.007(4)
C33 0.025(4) 0.046(4) 0.037(4) 0.010(3) -0.004(3) -0.007(4)
C34 0.021(3) 0.033(4) 0.036(4) 0.010(3) -0.001(3) 0.001(3)
C35 0.027(4) 0.028(4) 0.032(4) 0.008(3) 0.001(3) 0.003(3)
C36 0.044(5) 0.050(6) 0.093(8) -0.003(6) 0.004(5) -0.016(5)
C37 0.022(3) 0.038(4) 0.033(4) 0.005(3) 0.011(3) 0.003(3)
C38 0.049(5) 0.052(5) 0.027(4) 0.000(3) 0.017(3) 0.013(4)
C39 0.043(5) 0.049(5) 0.028(4) 0.003(3) 0.007(3) 0.007(4)
O1S 0.137(14) 0.46(4) 0.38(3) 0.14(3) 0.072(18) -0.168(19)
C1S 0.062(7) 0.059(6) 0.059(6) 0.021(5) -0.001(5) 0.008(5)

loop_
_atom_type_symbol
_atom_type_description
_atom_type_scat_dispersion_real
_atom_type_scat_dispersion_imag
_atom_type_scat_source
Dy Dy -0.1892 4.4098 'International Tables Vol C Tables 4.2.6.8 and 6.1.1.4'
O O 0.0106 0.0060 'International Tables Vol C Tables 4.2.6.8 and 6.1.1.4'
N N 0.0061 0.0033 'International Tables Vol C Tables 4.2.6.8 and 6.1.1.4'
C C 0.0033 0.0016 'International Tables Vol C Tables 4.2.6.8 and 6.1.1.4'
H H 0.0000 0.0000 'International Tables Vol C Tables 4.2.6.8 and 6.1.1.4'

loop_
_geom_angle_atom_site_label_1
_geom_angle_atom_site_label_2
_geom_angle_atom_site_label_3
_geom_angle
_geom_angle_site_symmetry_1
_geom_angle_site_symmetry_3
_geom_angle_publ_flag
O2 Dy1 O1 66.06(17) . . ?
O2 Dy1 O3 76.37(17) . . ?
O1 Dy1 O3 73.12(17) . . ?
O2 Dy1 N4 75.39(18) . . ?
O1 Dy1 N4 83.69(19) . . ?
O3 Dy1 N4 148.90(18) . . ?
O2 Dy1 O6 77.40(17) . . ?
O1 Dy1 O6 139.54(17) . . ?
O3 Dy1 O6 115.40(18) . . ?
N4 Dy1 O6 70.39(19) . . ?
O2 Dy1 N3 135.39(19) . . ?
O1 Dy1 N3 138.38(19) . . ?
O3 Dy1 N3 78.98(19) . . ?
N4 Dy1 N3 131.2(2) . . ?
O6 Dy1 N3 80.51(19) . . ?
O2 Dy1 N1 134.83(18) . . ?
O1 Dy1 N1 69.32(17) . . ?
O3 Dy1 N1 97.41(19) . . ?
N4 Dy1 N1 93.3(2) . . ?
O6 Dy1 N1 140.24(17) . . ?
N3 Dy1 N1 84.7(2) . . ?
O2 Dy1 N2 140.14(19) . . ?
O1 Dy1 N2 124.65(18) . . ?
O3 Dy1 N2 141.90(18) . . ?
N4 Dy1 N2 68.8(2) . . ?
O6 Dy1 N2 74.61(17) . . ?
N3 Dy1 N2 66.1(2) . . ?
N1 Dy1 N2 65.65(19) . . ?
O2 Dy1 O5 68.61(17) . . ?
O1 Dy1 O5 125.38(16) . . ?
O3 Dy1 O5 67.94(18) . . ?
N4 Dy1 O5 112.52(19) . . ?
O6 Dy1 O5 47.58(17) . . ?
N3 Dy1 O5 67.83(19) . . ?
N1 Dy1 O5 150.5(2) . . ?
N2 Dy1 O5 109.58(18) . . ?
O2 Dy1 Dy2 43.09(13) . . ?
O1 Dy1 Dy2 41.56(11) . . ?
O3 Dy1 Dy2 43.58(11) . . ?
N4 Dy1 Dy2 105.53(14) . . ?
O6 Dy1 Dy2 116.15(11) . . ?
N3 Dy1 Dy2 122.45(15) . . ?
N1 Dy1 Dy2 102.97(13) . . ?
N2 Dy1 Dy2 166.19(14) . . ?
O5 Dy1 Dy2 84.19(12) . . ?
O1 Dy2 O2 65.65(17) . . ?
O1 Dy2 O8 78.00(19) . . ?
O2 Dy2 O8 140.7(2) . . ?
O1 Dy2 O3 73.85(17) . . ?
O2 Dy2 O3 74.51(16) . . ?
O8 Dy2 O3 110.2(2) . . ?
O1 Dy2 N5 75.24(17) . . ?
O2 Dy2 N5 84.08(19) . . ?
O8 Dy2 N5 72.1(2) . . ?
O3 Dy2 N5 147.58(17) . . ?
O1 Dy2 N6 134.2(2) . . ?
O2 Dy2 N6 138.1(2) . . ?
O8 Dy2 N6 78.8(2) . . ?
O3 Dy2 N6 78.06(19) . . ?
N5 Dy2 N6 132.2(2) . . ?
O1 Dy2 N8 134.4(2) . . ?
O2 Dy2 N8 69.3(2) . . ?
O8 Dy2 N8 141.1(2) . . ?
O3 Dy2 N8 101.0(2) . . ?
N5 Dy2 N8 93.6(2) . . ?
N6 Dy2 N8 85.8(3) . . ?
O1 Dy2 N7 140.12(18) . . ?
O2 Dy2 N7 125.20(19) . . ?
O8 Dy2 N7 75.0(2) . . ?
O3 Dy2 N7 143.54(18) . . ?
N5 Dy2 N7 68.9(2) . . ?
N6 Dy2 N7 67.4(2) . . ?
N8 Dy2 N7 66.1(2) . . ?
O1 Dy2 O9B 69.4(3) . . ?
O2 Dy2 O9B 126.4(3) . . ?
O8 Dy2 O9B 44.2(3) . . ?
O3 Dy2 O9B 66.2(2) . . ?
N5 Dy2 O9B 111.0(3) . . ?
N6 Dy2 O9B 66.5(3) . . ?
N8 Dy2 O9B 151.0(3) . . ?
N7 Dy2 O9B 107.8(3) . . ?
O1 Dy2 Dy1 42.84(12) . . ?
O2 Dy2 Dy1 41.24(11) . . ?
O8 Dy2 Dy1 115.77(16) . . ?
O3 Dy2 Dy1 43.20(11) . . ?
N5 Dy2 Dy1 105.46(14) . . ?
N6 Dy2 Dy1 121.27(16) . . ?
N8 Dy2 Dy1 102.77(16) . . ?
N7 Dy2 Dy1 166.43(16) . . ?
O9B Dy2 Dy1 85.6(2) . . ?
C22 O1 Dy2 128.6(4) . . ?
C22 O1 Dy1 135.7(4) . . ?
Dy2 O1 Dy1 95.60(17) . . ?
C9 O2 Dy1 129.9(4) . . ?
C9 O2 Dy2 134.0(4) . . ?
Dy1 O2 Dy2 95.67(18) . . ?
C35 O3 Dy1 133.3(4) . . ?
C35 O3 Dy2 133.5(4) . . ?
Dy1 O3 Dy2 93.22(16) . . ?
N9 O5 Dy1 89.4(5) . . ?
N9 O6 Dy1 106.0(4) . . ?
N10 O7 O9A 47.0(8) . . ?
N10 O8 Dy2 117.7(7) . . ?
N10 O9A O7 42.6(8) . . ?
N10 O9B Dy2 95.5(7) . . ?
C24 N1 C25 115.1(6) . . ?
C24 N1 Dy1 131.8(5) . . ?
C25 N1 Dy1 111.0(4) . . ?
C39 N2 C13 110.5(6) . . ?
C39 N2 C26 109.8(6) . . ?
C13 N2 C26 110.6(6) . . ?
C39 N2 Dy1 105.3(4) . . ?
C13 N2 Dy1 108.2(4) . . ?
C26 N2 Dy1 112.2(4) . . ?
C37 N3 C38 114.2(6) . . ?
C37 N3 Dy1 125.3(5) . . ?
C38 N3 Dy1 120.1(5) . . ?
C11 N4 C12 117.1(6) . . ?
C11 N4 Dy1 126.7(5) . . ?
C12 N4 Dy1 113.5(5) . . ?
C16 N5 C15 116.4(6) . . ?
C16 N5 Dy2 125.4(5) . . ?
C15 N5 Dy2 114.2(4) . . ?
C29 N6 C28 114.3(7) . . ?
C29 N6 Dy2 125.9(5) . . ?
C28 N6 Dy2 118.7(5) . . ?
C27 N7 C14 109.5(6) . . ?
C27 N7 C1 109.9(7) . . ?
C14 N7 C1 109.7(6) . . ?
C27 N7 Dy2 106.0(5) . . ?
C14 N7 Dy2 109.3(4) . . ?
C1 N7 Dy2 112.5(4) . . ?
C3 N8 C2 116.2(7) . . ?
C3 N8 Dy2 131.2(6) . . ?
C2 N8 Dy2 109.9(6) . . ?
O4 N9 O5 122.4(8) . . ?
O4 N9 O6 121.1(7) . . ?
O5 N9 O6 116.5(7) . . ?
O7 N10 O8 125.3(9) . . ?
O7 N10 O9B 123.9(9) . . ?
O8 N10 O9B 102.4(10) . . ?
O7 N10 O9A 90.4(15) . . ?
O8 N10 O9A 123.7(14) . . ?
O9B N10 O9A 85.0(16) . . ?
N7 C1 C2 111.2(6) . . ?
N8 C2 C1 107.2(7) . . ?
N8 C3 C4 128.5(7) . . ?
C5 C4 C9 120.8(8) . . ?
C5 C4 C3 118.0(7) . . ?
C9 C4 C3 121.2(7) . . ?
C4 C5 C6 122.9(8) . . ?
C5 C6 C7 115.9(8) . . ?
C5 C6 C10 122.0(10) . . ?
C7 C6 C10 122.1(11) . . ?
C6 C7 C8 124.3(9) . . ?
C9 C8 C7 118.7(7) . . ?
C9 C8 C11 125.4(7) . . ?
C7 C8 C11 115.9(8) . . ?
O2 C9 C8 122.5(6) . . ?
O2 C9 C4 120.3(7) . . ?
C8 C9 C4 117.3(7) . . ?
N4 C11 C8 126.8(7) . . ?
N4 C12 C13 108.4(6) . . ?
N2 C13 C12 111.0(7) . . ?
N7 C14 C15 110.4(6) . . ?
N5 C15 C14 106.0(6) . . ?
N5 C16 C17 127.8(7) . . ?
C18 C17 C16 116.1(7) . . ?
C18 C17 C22 119.8(6) . . ?
C16 C17 C22 124.0(7) . . ?
C19 C18 C17 122.9(7) . . ?
C20 C19 C18 118.0(8) . . ?
C20 C19 C23 121.9(7) . . ?
C18 C19 C23 120.1(8) . . ?
C19 C20 C21 122.5(7) . . ?
C20 C21 C22 120.5(7) . . ?
C20 C21 C24 118.0(6) . . ?
C22 C21 C24 121.5(6) . . ?
O1 C22 C21 121.4(6) . . ?
O1 C22 C17 122.6(6) . . ?
C21 C22 C17 116.0(7) . . ?
N1 C24 C21 127.6(6) . . ?
N1 C25 C26 106.6(6) . . ?
N2 C26 C25 112.9(6) . . ?
N7 C27 C28 111.6(7) . . ?
C27 C28 N6 110.7(7) . . ?
N6 C29 C30 130.8(7) . . ?
C31 C30 C29 112.4(7) . . ?
C31 C30 C35 119.9(7) . . ?
C29 C30 C35 127.6(7) . . ?
C32 C31 C30 124.0(7) . . ?
C33 C32 C31 115.4(7) . . ?
C33 C32 C36 124.1(8) . . ?
C31 C32 C36 120.4(8) . . ?
C32 C33 C34 124.1(7) . . ?
C33 C34 C35 120.1(7) . . ?
C33 C34 C37 110.5(6) . . ?
C35 C34 C37 129.1(7) . . ?
O3 C35 C34 122.3(7) . . ?
O3 C35 C30 121.5(6) . . ?
C34 C35 C30 116.2(6) . . ?
N3 C37 C34 130.0(6) . . ?
N3 C38 C39 111.8(6) . . ?
N2 C39 C38 112.3(7) . . ?
O11 N11 O12A 145(3) . . ?
O11 N11 O10 105(2) . . ?
O12A N11 O10 108(3) . . ?
O11 N11 O12B 77(3) . . ?
O12A N11 O12B 71(3) . . ?
O10 N11 O12B 176(4) . . ?
N11 O11 O12B 53.9(14) . . ?
N11 O12B O11 49.6(14) . . ?
O1W O1W O2W 92(2) 5_465 . ?
O1W O1W O3W 146(6) 5_465 . ?
O2W O1W O3W 74(3) . . ?
O2W O2W O1W 78(2) 5_465 . ?

loop_
_geom_bond_atom_site_label_1
_geom_bond_atom_site_label_2
_geom_bond_distance
_geom_bond_site_symmetry_2
_geom_bond_publ_flag
Dy1 O2 2.308(4) . ?
Dy1 O1 2.380(5) . ?
Dy1 O3 2.389(5) . ?
Dy1 N4 2.426(6) . ?
Dy1 O6 2.463(5) . ?
Dy1 N3 2.471(6) . ?
Dy1 N1 2.494(6) . ?
Dy1 N2 2.666(5) . ?
Dy1 O5 2.814(6) . ?
Dy1 Dy2 3.4840(4) . ?
Dy2 O1 2.322(4) . ?
Dy2 O2 2.392(5) . ?
Dy2 O8 2.405(7) . ?
Dy2 O3 2.406(5) . ?
Dy2 N5 2.411(6) . ?
Dy2 N6 2.458(7) . ?
Dy2 N8 2.472(6) . ?
Dy2 N7 2.624(6) . ?
Dy2 O9B 2.767(13) . ?
O1 C22 1.296(9) . ?
O2 C9 1.307(9) . ?
O3 C35 1.332(8) . ?
O4 N9 1.217(9) . ?
O5 N9 1.258(9) . ?
O6 N9 1.274(9) . ?
O7 N10 1.219(9) . ?
O7 O9A 1.80(3) . ?
O8 N10 1.230(9) . ?
O9A N10 1.316(15) . ?
O9B N10 1.302(11) . ?
N1 C24 1.275(10) . ?
N1 C25 1.472(9) . ?
N2 C39 1.465(10) . ?
N2 C13 1.478(11) . ?
N2 C26 1.498(9) . ?
N3 C37 1.279(9) . ?
N3 C38 1.474(9) . ?
N4 C11 1.284(9) . ?
N4 C12 1.463(9) . ?
N5 C16 1.298(9) . ?
N5 C15 1.491(9) . ?
N6 C29 1.263(10) . ?
N6 C28 1.523(10) . ?
N7 C27 1.468(11) . ?
N7 C14 1.499(10) . ?
N7 C1 1.502(10) . ?
N8 C3 1.273(12) . ?
N8 C2 1.453(11) . ?
C1 C2 1.516(11) . ?
C3 C4 1.454(13) . ?
C4 C5 1.389(12) . ?
C4 C9 1.442(10) . ?
C5 C6 1.390(15) . ?
C6 C7 1.391(14) . ?
C6 C10 1.520(12) . ?
C7 C8 1.419(11) . ?
C8 C9 1.410(11) . ?
C8 C11 1.457(11) . ?
C12 C13 1.521(11) . ?
C14 C15 1.526(12) . ?
C16 C17 1.443(10) . ?
C17 C18 1.391(10) . ?
C17 C22 1.447(10) . ?
C18 C19 1.389(11) . ?
C19 C20 1.356(12) . ?
C19 C23 1.511(12) . ?
C20 C21 1.413(11) . ?
C21 C22 1.428(9) . ?
C21 C24 1.463(10) . ?
C25 C26 1.520(11) . ?
C27 C28 1.518(13) . ?
C29 C30 1.442(10) . ?
C30 C31 1.388(11) . ?
C30 C35 1.447(10) . ?
C31 C32 1.387(11) . ?
C32 C33 1.383(11) . ?
C32 C36 1.486(12) . ?
C33 C34 1.404(11) . ?
C34 C35 1.416(10) . ?
C34 C37 1.463(10) . ?
C38 C39 1.512(12) . ?
N11 O11 1.231(16) . ?
N11 O12A 1.267(17) . ?
N11 O10 1.284(17) . ?
N11 O12B 1.306(19) . ?
O11 O12B 1.57(4) . ?
O1S C1S 1.23(2) . ?
O1W O1W 1.23(6) 5_465 ?
O1W O2W 1.70(5) . ?
O1W O3W 1.80(5) . ?
O2W O2W 1.68(8) 5_465 ?

loop_
_geom_torsion_atom_site_label_1
_geom_torsion_atom_site_label_2
_geom_torsion_atom_site_label_3
_geom_torsion_atom_site_label_4
_geom_torsion
_geom_torsion_site_symmetry_1
_geom_torsion_site_symmetry_2
_geom_torsion_site_symmetry_3
_geom_torsion_site_symmetry_4
_geom_torsion_publ_flag
O2 Dy1 Dy2 O1 -108.1(2) . . . . ?
O3 Dy1 Dy2 O1 123.4(3) . . . . ?
N4 Dy1 Dy2 O1 -61.0(2) . . . . ?
O6 Dy1 Dy2 O1 -136.4(2) . . . . ?
N3 Dy1 Dy2 O1 128.2(2) . . . . ?
N1 Dy1 Dy2 O1 36.3(2) . . . . ?
N2 Dy1 Dy2 O1 2.9(6) . . . . ?
O5 Dy1 Dy2 O1 -172.8(2) . . . . ?
O1 Dy1 Dy2 O2 108.1(3) . . . . ?
O3 Dy1 Dy2 O2 -128.5(3) . . . . ?
N4 Dy1 Dy2 O2 47.1(2) . . . . ?
O6 Dy1 Dy2 O2 -28.3(2) . . . . ?
N3 Dy1 Dy2 O2 -123.7(2) . . . . ?
N1 Dy1 Dy2 O2 144.4(2) . . . . ?
N2 Dy1 Dy2 O2 111.0(6) . . . . ?
O5 Dy1 Dy2 O2 -64.7(2) . . . . ?
O2 Dy1 Dy2 O8 -138.8(3) . . . . ?
O1 Dy1 Dy2 O8 -30.7(3) . . . . ?
O3 Dy1 Dy2 O8 92.7(3) . . . . ?
N4 Dy1 Dy2 O8 -91.6(3) . . . . ?
O6 Dy1 Dy2 O8 -167.1(3) . . . . ?
N3 Dy1 Dy2 O8 97.5(3) . . . . ?
N1 Dy1 Dy2 O8 5.6(3) . . . . ?
N2 Dy1 Dy2 O8 -27.8(6) . . . . ?
O5 Dy1 Dy2 O8 156.6(2) . . . . ?
O2 Dy1 Dy2 O3 128.5(3) . . . . ?
O1 Dy1 Dy2 O3 -123.4(3) . . . . ?
N4 Dy1 Dy2 O3 175.6(2) . . . . ?
O6 Dy1 Dy2 O3 100.2(2) . . . . ?
N3 Dy1 Dy2 O3 4.8(3) . . . . ?
N1 Dy1 Dy2 O3 -87.1(2) . . . . ?
N2 Dy1 Dy2 O3 -120.5(6) . . . . ?
O5 Dy1 Dy2 O3 63.8(2) . . . . ?
O2 Dy1 Dy2 N5 -61.5(2) . . . . ?
O1 Dy1 Dy2 N5 46.6(2) . . . . ?
O3 Dy1 Dy2 N5 170.0(2) . . . . ?
N4 Dy1 Dy2 N5 -14.3(2) . . . . ?
O6 Dy1 Dy2 N5 -89.8(2) . . . . ?
N3 Dy1 Dy2 N5 174.8(2) . . . . ?
N1 Dy1 Dy2 N5 82.9(2) . . . . ?
N2 Dy1 Dy2 N5 49.5(6) . . . . ?
O5 Dy1 Dy2 N5 -126.14(19) . . . . ?
O2 Dy1 Dy2 N6 128.9(3) . . . . ?
O1 Dy1 Dy2 N6 -123.1(3) . . . . ?
O3 Dy1 Dy2 N6 0.3(3) . . . . ?
N4 Dy1 Dy2 N6 176.0(3) . . . . ?
O6 Dy1 Dy2 N6 100.5(3) . . . . ?
N3 Dy1 Dy2 N6 5.1(3) . . . . ?
N1 Dy1 Dy2 N6 -86.8(3) . . . . ?
N2 Dy1 Dy2 N6 -120.1(6) . . . . ?
O5 Dy1 Dy2 N6 64.2(2) . . . . ?
O2 Dy1 Dy2 N8 36.0(3) . . . . ?
O1 Dy1 Dy2 N8 144.1(3) . . . . ?
O3 Dy1 Dy2 N8 -92.5(3) . . . . ?
N4 Dy1 Dy2 N8 83.1(2) . . . . ?
O6 Dy1 Dy2 N8 7.7(2) . . . . ?
N3 Dy1 Dy2 N8 -87.7(2) . . . . ?
N1 Dy1 Dy2 N8 -179.6(2) . . . . ?
N2 Dy1 Dy2 N8 147.0(6) . . . . ?
O5 Dy1 Dy2 N8 -28.7(2) . . . . ?
O2 Dy1 Dy2 N7 1.9(6) . . . . ?
O1 Dy1 Dy2 N7 110.0(6) . . . . ?
O3 Dy1 Dy2 N7 -126.6(6) . . . . ?
N4 Dy1 Dy2 N7 49.1(6) . . . . ?
O6 Dy1 Dy2 N7 -26.4(6) . . . . ?
N3 Dy1 Dy2 N7 -121.8(6) . . . . ?
N1 Dy1 Dy2 N7 146.3(6) . . . . ?
N2 Dy1 Dy2 N7 112.9(8) . . . . ?
O5 Dy1 Dy2 N7 -62.7(6) . . . . ?
O2 Dy1 Dy2 O9B -172.1(3) . . . . ?
O1 Dy1 Dy2 O9B -64.0(3) . . . . ?
O3 Dy1 Dy2 O9B 59.4(3) . . . . ?
N4 Dy1 Dy2 O9B -125.0(3) . . . . ?
O6 Dy1 Dy2 O9B 159.6(3) . . . . ?
N3 Dy1 Dy2 O9B 64.2(3) . . . . ?
N1 Dy1 Dy2 O9B -27.8(3) . . . . ?
N2 Dy1 Dy2 O9B -61.1(6) . . . . ?
O5 Dy1 Dy2 O9B 123.2(3) . . . . ?
O2 Dy2 O1 C22 133.5(6) . . . . ?
O8 Dy2 O1 C22 -31.0(6) . . . . ?
O3 Dy2 O1 C22 -146.5(6) . . . . ?
N5 Dy2 O1 C22 43.4(6) . . . . ?
N6 Dy2 O1 C22 -92.1(6) . . . . ?
N8 Dy2 O1 C22 123.8(6) . . . . ?
N7 Dy2 O1 C22 17.1(7) . . . . ?
O9B Dy2 O1 C22 -76.3(6) . . . . ?
Dy1 Dy2 O1 C22 177.0(7) . . . . ?
O2 Dy2 O1 Dy1 -43.46(16) . . . . ?
O8 Dy2 O1 Dy1 152.0(2) . . . . ?
O3 Dy2 O1 Dy1 36.51(17) . . . . ?
N5 Dy2 O1 Dy1 -133.6(2) . . . . ?
N6 Dy2 O1 Dy1 90.9(3) . . . . ?
N8 Dy2 O1 Dy1 -53.1(3) . . . . ?
N7 Dy2 O1 Dy1 -159.9(3) . . . . ?
O9B Dy2 O1 Dy1 106.7(3) . . . . ?
O2 Dy1 O1 C22 -131.3(7) . . . . ?
O3 Dy1 O1 C22 146.4(7) . . . . ?
N4 Dy1 O1 C22 -54.6(6) . . . . ?
O6 Dy1 O1 C22 -104.0(6) . . . . ?
N3 Dy1 O1 C22 96.4(7) . . . . ?
N1 Dy1 O1 C22 41.4(6) . . . . ?
N2 Dy1 O1 C22 4.2(7) . . . . ?
O5 Dy1 O1 C22 -167.8(6) . . . . ?
Dy2 Dy1 O1 C22 -176.6(7) . . . . ?
O2 Dy1 O1 Dy2 45.28(16) . . . . ?
O3 Dy1 O1 Dy2 -36.97(17) . . . . ?
N4 Dy1 O1 Dy2 122.1(2) . . . . ?
O6 Dy1 O1 Dy2 72.6(3) . . . . ?
N3 Dy1 O1 Dy2 -87.0(3) . . . . ?
N1 Dy1 O1 Dy2 -142.0(2) . . . . ?
N2 Dy1 O1 Dy2 -179.15(18) . . . . ?
O5 Dy1 O1 Dy2 8.9(3) . . . . ?
O1 Dy1 O2 C9 129.5(6) . . . . ?
O3 Dy1 O2 C9 -153.2(6) . . . . ?
N4 Dy1 O2 C9 40.0(6) . . . . ?
O6 Dy1 O2 C9 -32.8(6) . . . . ?
N3 Dy1 O2 C9 -94.9(6) . . . . ?
N1 Dy1 O2 C9 119.9(6) . . . . ?
N2 Dy1 O2 C9 13.4(7) . . . . ?
O5 Dy1 O2 C9 -81.9(6) . . . . ?
Dy2 Dy1 O2 C9 173.1(7) . . . . ?
O1 Dy1 O2 Dy2 -43.63(16) . . . . ?
O3 Dy1 O2 Dy2 33.71(17) . . . . ?
N4 Dy1 O2 Dy2 -133.1(2) . . . . ?
O6 Dy1 O2 Dy2 154.1(2) . . . . ?
N3 Dy1 O2 Dy2 92.0(3) . . . . ?
N1 Dy1 O2 Dy2 -53.2(3) . . . . ?
N2 Dy1 O2 Dy2 -159.7(2) . . . . ?
O5 Dy1 O2 Dy2 105.0(2) . . . . ?
O1 Dy2 O2 C9 -127.4(7) . . . . ?
O8 Dy2 O2 C9 -103.2(7) . . . . ?
O3 Dy2 O2 C9 153.6(6) . . . . ?
N5 Dy2 O2 C9 -51.0(6) . . . . ?
N6 Dy2 O2 C9 102.6(7) . . . . ?
N8 Dy2 O2 C9 45.2(6) . . . . ?
N7 Dy2 O2 C9 7.9(7) . . . . ?
O9B Dy2 O2 C9 -162.8(6) . . . . ?
Dy1 Dy2 O2 C9 -172.6(7) . . . . ?
O1 Dy2 O2 Dy1 45.19(16) . . . . ?
O8 Dy2 O2 Dy1 69.4(4) . . . . ?
O3 Dy2 O2 Dy1 -33.77(17) . . . . ?
N5 Dy2 O2 Dy1 121.65(19) . . . . ?
N6 Dy2 O2 Dy1 -84.8(3) . . . . ?
N8 Dy2 O2 Dy1 -142.2(2) . . . . ?
N7 Dy2 O2 Dy1 -179.45(18) . . . . ?
O9B Dy2 O2 Dy1 9.8(4) . . . . ?
O2 Dy1 O3 C35 144.1(6) . . . . ?
O1 Dy1 O3 C35 -147.2(6) . . . . ?
N4 Dy1 O3 C35 169.3(6) . . . . ?
O6 Dy1 O3 C35 75.4(6) . . . . ?
N3 Dy1 O3 C35 1.6(6) . . . . ?
N1 Dy1 O3 C35 -81.5(6) . . . . ?
N2 Dy1 O3 C35 -22.0(8) . . . . ?
O5 Dy1 O3 C35 71.9(6) . . . . ?
Dy2 Dy1 O3 C35 177.5(7) . . . . ?
O2 Dy1 O3 Dy2 -33.37(17) . . . . ?
O1 Dy1 O3 Dy2 35.36(16) . . . . ?
N4 Dy1 O3 Dy2 -8.1(5) . . . . ?
O6 Dy1 O3 Dy2 -102.05(19) . . . . ?
N3 Dy1 O3 Dy2 -175.9(2) . . . . ?
N1 Dy1 O3 Dy2 101.1(2) . . . . ?
N2 Dy1 O3 Dy2 160.5(2) . . . . ?
O5 Dy1 O3 Dy2 -105.5(2) . . . . ?
O1 Dy2 O3 C35 146.3(6) . . . . ?
O2 Dy2 O3 C35 -145.1(6) . . . . ?
O8 Dy2 O3 C35 76.0(6) . . . . ?
N5 Dy2 O3 C35 164.4(6) . . . . ?
N6 Dy2 O3 C35 2.8(6) . . . . ?
N8 Dy2 O3 C35 -80.4(6) . . . . ?
N7 Dy2 O3 C35 -15.9(8) . . . . ?
O9B Dy2 O3 C35 72.2(7) . . . . ?
Dy1 Dy2 O3 C35 -177.5(7) . . . . ?
O1 Dy2 O3 Dy1 -36.23(17) . . . . ?
O2 Dy2 O3 Dy1 32.36(16) . . . . ?
O8 Dy2 O3 Dy1 -106.5(2) . . . . ?
N5 Dy2 O3 Dy1 -18.2(4) . . . . ?
N6 Dy2 O3 Dy1 -179.7(3) . . . . ?
N8 Dy2 O3 Dy1 97.0(2) . . . . ?
N7 Dy2 O3 Dy1 161.5(3) . . . . ?
O9B Dy2 O3 Dy1 -110.4(3) . . . . ?
O2 Dy1 O5 N9 88.1(5) . . . . ?
O1 Dy1 O5 N9 123.7(4) . . . . ?
O3 Dy1 O5 N9 171.5(5) . . . . ?
N4 Dy1 O5 N9 25.2(5) . . . . ?
O6 Dy1 O5 N9 -4.2(4) . . . . ?
N3 Dy1 O5 N9 -101.8(5) . . . . ?
N1 Dy1 O5 N9 -124.2(5) . . . . ?
N2 Dy1 O5 N9 -49.3(5) . . . . ?
Dy2 Dy1 O5 N9 129.6(4) . . . . ?
O2 Dy1 O6 N9 -68.1(5) . . . . ?
O1 Dy1 O6 N9 -93.5(5) . . . . ?
O3 Dy1 O6 N9 0.0(5) . . . . ?
N4 Dy1 O6 N9 -146.9(5) . . . . ?
N3 Dy1 O6 N9 72.9(5) . . . . ?
N1 Dy1 O6 N9 142.5(5) . . . . ?
N2 Dy1 O6 N9 140.6(5) . . . . ?
O5 Dy1 O6 N9 4.3(4) . . . . ?
Dy2 Dy1 O6 N9 -48.7(5) . . . . ?
O1 Dy2 O8 N10 -75.7(7) . . . . ?
O2 Dy2 O8 N10 -98.2(7) . . . . ?
O3 Dy2 O8 N10 -8.2(7) . . . . ?
N5 Dy2 O8 N10 -153.9(7) . . . . ?
N6 Dy2 O8 N10 64.5(7) . . . . ?
N8 Dy2 O8 N10 133.2(7) . . . . ?
N7 Dy2 O8 N10 133.9(7) . . . . ?
O9B Dy2 O8 N10 -3.1(7) . . . . ?
Dy1 Dy2 O8 N10 -55.0(7) . . . . ?
O1 Dy2 O9B N10 96.6(8) . . . . ?
O2 Dy2 O9B N10 130.9(7) . . . . ?
O8 Dy2 O9B N10 2.6(6) . . . . ?
O3 Dy2 O9B N10 177.4(8) . . . . ?
N5 Dy2 O9B N10 32.5(8) . . . . ?
N6 Dy2 O9B N10 -95.7(8) . . . . ?
N8 Dy2 O9B N10 -114.0(8) . . . . ?
N7 Dy2 O9B N10 -41.2(8) . . . . ?
Dy1 Dy2 O9B N10 137.4(8) . . . . ?
O2 Dy1 N1 C24 -14.4(8) . . . . ?
O1 Dy1 N1 C24 -23.8(6) . . . . ?
O3 Dy1 N1 C24 -92.6(7) . . . . ?
N4 Dy1 N1 C24 58.2(7) . . . . ?
O6 Dy1 N1 C24 121.1(6) . . . . ?
N3 Dy1 N1 C24 -170.7(7) . . . . ?
N2 Dy1 N1 C24 123.1(7) . . . . ?
O5 Dy1 N1 C24 -149.9(6) . . . . ?
Dy2 Dy1 N1 C24 -48.6(7) . . . . ?
O2 Dy1 N1 C25 -176.9(4) . . . . ?
O1 Dy1 N1 C25 173.7(5) . . . . ?
O3 Dy1 N1 C25 105.0(5) . . . . ?
N4 Dy1 N1 C25 -104.3(5) . . . . ?
O6 Dy1 N1 C25 -41.4(6) . . . . ?
N3 Dy1 N1 C25 26.8(5) . . . . ?
N2 Dy1 N1 C25 -39.4(5) . . . . ?
O5 Dy1 N1 C25 47.6(7) . . . . ?
Dy2 Dy1 N1 C25 148.9(5) . . . . ?
O2 Dy1 N2 C39 -97.8(5) . . . . ?
O1 Dy1 N2 C39 168.9(4) . . . . ?
O3 Dy1 N2 C39 60.8(6) . . . . ?
N4 Dy1 N2 C39 -125.4(5) . . . . ?
O6 Dy1 N2 C39 -50.9(5) . . . . ?
N3 Dy1 N2 C39 35.4(5) . . . . ?
N1 Dy1 N2 C39 130.5(5) . . . . ?
O5 Dy1 N2 C39 -18.0(5) . . . . ?
Dy2 Dy1 N2 C39 166.5(5) . . . . ?
O2 Dy1 N2 C13 20.5(6) . . . . ?
O1 Dy1 N2 C13 -72.9(5) . . . . ?
O3 Dy1 N2 C13 179.1(5) . . . . ?
N4 Dy1 N2 C13 -7.2(5) . . . . ?
O6 Dy1 N2 C13 67.4(5) . . . . ?
N3 Dy1 N2 C13 153.7(6) . . . . ?
N1 Dy1 N2 C13 -111.3(5) . . . . ?
O5 Dy1 N2 C13 100.2(5) . . . . ?
Dy2 Dy1 N2 C13 -75.2(8) . . . . ?
O2 Dy1 N2 C26 142.8(5) . . . . ?
O1 Dy1 N2 C26 49.5(6) . . . . ?
O3 Dy1 N2 C26 -58.6(6) . . . . ?
N4 Dy1 N2 C26 115.2(6) . . . . ?
O6 Dy1 N2 C26 -170.3(6) . . . . ?
N3 Dy1 N2 C26 -84.0(5) . . . . ?
N1 Dy1 N2 C26 11.1(5) . . . . ?
O5 Dy1 N2 C26 -137.5(5) . . . . ?
Dy2 Dy1 N2 C26 47.1(9) . . . . ?
O2 Dy1 N3 C37 -49.7(7) . . . . ?
O1 Dy1 N3 C37 56.0(7) . . . . ?
O3 Dy1 N3 C37 7.7(6) . . . . ?
N4 Dy1 N3 C37 -163.9(5) . . . . ?
O6 Dy1 N3 C37 -110.7(6) . . . . ?
N1 Dy1 N3 C37 106.3(6) . . . . ?
N2 Dy1 N3 C37 172.0(7) . . . . ?
O5 Dy1 N3 C37 -62.8(6) . . . . ?
Dy2 Dy1 N3 C37 4.3(7) . . . . ?
O2 Dy1 N3 C38 123.2(5) . . . . ?
O1 Dy1 N3 C38 -131.1(5) . . . . ?
O3 Dy1 N3 C38 -179.4(6) . . . . ?
N4 Dy1 N3 C38 9.0(7) . . . . ?
O6 Dy1 N3 C38 62.2(5) . . . . ?
N1 Dy1 N3 C38 -80.8(5) . . . . ?
N2 Dy1 N3 C38 -15.1(5) . . . . ?
O5 Dy1 N3 C38 110.1(6) . . . . ?
Dy2 Dy1 N3 C38 177.2(5) . . . . ?
O2 Dy1 N4 C11 -26.3(6) . . . . ?
O1 Dy1 N4 C11 -93.1(7) . . . . ?
O3 Dy1 N4 C11 -51.6(8) . . . . ?
O6 Dy1 N4 C11 55.3(6) . . . . ?
N3 Dy1 N4 C11 112.3(6) . . . . ?
N1 Dy1 N4 C11 -161.9(6) . . . . ?
N2 Dy1 N4 C11 135.9(7) . . . . ?
O5 Dy1 N4 C11 32.7(7) . . . . ?
Dy2 Dy1 N4 C11 -57.4(7) . . . . ?
O2 Dy1 N4 C12 173.0(5) . . . . ?
O1 Dy1 N4 C12 106.2(5) . . . . ?
O3 Dy1 N4 C12 147.7(5) . . . . ?
O6 Dy1 N4 C12 -105.4(5) . . . . ?
N3 Dy1 N4 C12 -48.4(6) . . . . ?
N1 Dy1 N4 C12 37.4(5) . . . . ?
N2 Dy1 N4 C12 -24.9(5) . . . . ?
O5 Dy1 N4 C12 -128.1(5) . . . . ?
Dy2 Dy1 N4 C12 141.9(5) . . . . ?
O1 Dy2 N5 C16 -31.5(6) . . . . ?
O2 Dy2 N5 C16 -97.8(6) . . . . ?
O8 Dy2 N5 C16 50.4(6) . . . . ?
O3 Dy2 N5 C16 -49.4(8) . . . . ?
N6 Dy2 N5 C16 105.9(6) . . . . ?
N8 Dy2 N5 C16 -166.5(6) . . . . ?
N7 Dy2 N5 C16 130.8(6) . . . . ?
O9B Dy2 N5 C16 29.1(7) . . . . ?
Dy1 Dy2 N5 C16 -62.2(6) . . . . ?
O1 Dy2 N5 C15 171.8(5) . . . . ?
O2 Dy2 N5 C15 105.5(5) . . . . ?
O8 Dy2 N5 C15 -106.3(5) . . . . ?
O3 Dy2 N5 C15 153.8(5) . . . . ?
N6 Dy2 N5 C15 -50.9(6) . . . . ?
N8 Dy2 N5 C15 36.7(5) . . . . ?
N7 Dy2 N5 C15 -25.9(5) . . . . ?
O9B Dy2 N5 C15 -127.7(5) . . . . ?
Dy1 Dy2 N5 C15 141.1(5) . . . . ?
O1 Dy2 N6 C29 -41.3(9) . . . . ?
O2 Dy2 N6 C29 61.6(9) . . . . ?
O8 Dy2 N6 C29 -102.1(8) . . . . ?
O3 Dy2 N6 C29 11.7(7) . . . . ?
N5 Dy2 N6 C29 -155.1(7) . . . . ?
N8 Dy2 N6 C29 113.8(8) . . . . ?
N7 Dy2 N6 C29 179.7(8) . . . . ?
O9B Dy2 N6 C29 -57.4(8) . . . . ?
Dy1 Dy2 N6 C29 11.4(8) . . . . ?
O1 Dy2 N6 C28 126.3(7) . . . . ?
O2 Dy2 N6 C28 -130.8(7) . . . . ?
O8 Dy2 N6 C28 65.5(7) . . . . ?
O3 Dy2 N6 C28 179.3(8) . . . . ?
N5 Dy2 N6 C28 12.5(9) . . . . ?
N8 Dy2 N6 C28 -78.6(7) . . . . ?
N7 Dy2 N6 C28 -12.7(7) . . . . ?
O9B Dy2 N6 C28 110.2(8) . . . . ?
Dy1 Dy2 N6 C28 179.0(7) . . . . ?
O1 Dy2 N7 C27 -97.5(5) . . . . ?
O2 Dy2 N7 C27 169.2(4) . . . . ?
O8 Dy2 N7 C27 -48.6(5) . . . . ?
O3 Dy2 N7 C27 55.3(6) . . . . ?
N5 Dy2 N7 C27 -124.9(5) . . . . ?
N6 Dy2 N7 C27 35.4(5) . . . . ?
N8 Dy2 N7 C27 131.0(5) . . . . ?
O9B Dy2 N7 C27 -18.6(6) . . . . ?
Dy1 Dy2 N7 C27 167.6(5) . . . . ?
O1 Dy2 N7 C14 20.3(7) . . . . ?
O2 Dy2 N7 C14 -72.9(5) . . . . ?
O8 Dy2 N7 C14 69.3(5) . . . . ?
O3 Dy2 N7 C14 173.2(5) . . . . ?
N5 Dy2 N7 C14 -7.0(5) . . . . ?
N6 Dy2 N7 C14 153.2(6) . . . . ?
N8 Dy2 N7 C14 -111.2(6) . . . . ?
O9B Dy2 N7 C14 99.3(6) . . . . ?
Dy1 Dy2 N7 C14 -74.5(8) . . . . ?
O1 Dy2 N7 C1 142.4(5) . . . . ?
O2 Dy2 N7 C1 49.1(6) . . . . ?
O8 Dy2 N7 C1 -168.6(6) . . . . ?
O3 Dy2 N7 C1 -64.7(7) . . . . ?
N5 Dy2 N7 C1 115.1(6) . . . . ?
N6 Dy2 N7 C1 -84.7(6) . . . . ?
N8 Dy2 N7 C1 10.9(6) . . . . ?
O9B Dy2 N7 C1 -138.7(6) . . . . ?
Dy1 Dy2 N7 C1 47.6(10) . . . . ?
O1 Dy2 N8 C3 -17.3(9) . . . . ?
O2 Dy2 N8 C3 -26.8(7) . . . . ?
O8 Dy2 N8 C3 121.2(7) . . . . ?
O3 Dy2 N8 C3 -95.4(7) . . . . ?
N5 Dy2 N8 C3 55.5(7) . . . . ?
N6 Dy2 N8 C3 -172.4(7) . . . . ?
N7 Dy2 N8 C3 120.5(8) . . . . ?
O9B Dy2 N8 C3 -155.6(7) . . . . ?
Dy1 Dy2 N8 C3 -51.2(7) . . . . ?
O1 Dy2 N8 C2 -177.4(5) . . . . ?
O2 Dy2 N8 C2 173.1(6) . . . . ?
O8 Dy2 N8 C2 -38.8(7) . . . . ?
O3 Dy2 N8 C2 104.5(5) . . . . ?
N5 Dy2 N8 C2 -104.6(5) . . . . ?
N6 Dy2 N8 C2 27.5(5) . . . . ?
N7 Dy2 N8 C2 -39.6(5) . . . . ?
O9B Dy2 N8 C2 44.3(8) . . . . ?
Dy1 Dy2 N8 C2 148.7(5) . . . . ?
Dy1 O5 N9 O4 -170.3(8) . . . . ?
Dy1 O5 N9 O6 6.7(7) . . . . ?
Dy1 O6 N9 O4 169.1(7) . . . . ?
Dy1 O6 N9 O5 -8.0(8) . . . . ?
O9A O7 N10 O8 133.3(19) . . . . ?
O9A O7 N10 O9B -84.3(18) . . . . ?
Dy2 O8 N10 O7 153.5(9) . . . . ?
Dy2 O8 N10 O9B 4.7(11) . . . . ?
Dy2 O8 N10 O9A -88(2) . . . . ?
Dy2 O9B N10 O7 -153.0(11) . . . . ?
Dy2 O9B N10 O8 -3.7(8) . . . . ?
Dy2 O9B N10 O9A 119.8(12) . . . . ?
O7 O9A N10 O8 -134.4(16) . . . . ?
O7 O9A N10 O9B 124.0(9) . . . . ?
C27 N7 C1 C2 -100.4(9) . . . . ?
C14 N7 C1 C2 139.2(8) . . . . ?
Dy2 N7 C1 C2 17.4(10) . . . . ?
C3 N8 C2 C1 -98.5(9) . . . . ?
Dy2 N8 C2 C1 64.9(9) . . . . ?
N7 C1 C2 N8 -53.2(11) . . . . ?
C2 N8 C3 C4 170.9(7) . . . . ?
Dy2 N8 C3 C4 11.8(13) . . . . ?
N8 C3 C4 C5 -168.5(8) . . . . ?
N8 C3 C4 C9 8.7(13) . . . . ?
C9 C4 C5 C6 -0.5(13) . . . . ?
C3 C4 C5 C6 176.8(8) . . . . ?
C4 C5 C6 C7 -1.8(13) . . . . ?
C4 C5 C6 C10 178.6(9) . . . . ?
C5 C6 C7 C8 1.3(13) . . . . ?
C10 C6 C7 C8 -179.2(9) . . . . ?
C6 C7 C8 C9 1.5(12) . . . . ?
C6 C7 C8 C11 179.4(8) . . . . ?
Dy1 O2 C9 C8 -35.5(9) . . . . ?
Dy2 O2 C9 C8 135.0(6) . . . . ?
Dy1 O2 C9 C4 145.2(5) . . . . ?
Dy2 O2 C9 C4 -44.4(9) . . . . ?
C7 C8 C9 O2 176.9(7) . . . . ?
C11 C8 C9 O2 -0.8(12) . . . . ?
C7 C8 C9 C4 -3.7(10) . . . . ?
C11 C8 C9 C4 178.6(7) . . . . ?
C5 C4 C9 O2 -177.3(7) . . . . ?
C3 C4 C9 O2 5.5(11) . . . . ?
C5 C4 C9 C8 3.3(11) . . . . ?
C3 C4 C9 C8 -173.9(7) . . . . ?
C12 N4 C11 C8 170.1(8) . . . . ?
Dy1 N4 C11 C8 10.0(12) . . . . ?
C9 C8 C11 N4 12.8(13) . . . . ?
C7 C8 C11 N4 -164.9(8) . . . . ?
C11 N4 C12 C13 -108.3(8) . . . . ?
Dy1 N4 C12 C13 54.4(8) . . . . ?
C39 N2 C13 C12 151.9(6) . . . . ?
C26 N2 C13 C12 -86.3(7) . . . . ?
Dy1 N2 C13 C12 37.0(7) . . . . ?
N4 C12 C13 N2 -61.5(9) . . . . ?
C27 N7 C14 C15 153.6(6) . . . . ?
C1 N7 C14 C15 -85.8(7) . . . . ?
Dy2 N7 C14 C15 38.0(7) . . . . ?
C16 N5 C15 C14 -103.6(8) . . . . ?
Dy2 N5 C15 C14 55.3(7) . . . . ?
N7 C14 C15 N5 -61.3(8) . . . . ?
C15 N5 C16 C17 171.8(7) . . . . ?
Dy2 N5 C16 C17 15.5(11) . . . . ?
N5 C16 C17 C18 -165.9(8) . . . . ?
N5 C16 C17 C22 11.0(12) . . . . ?
C16 C17 C18 C19 176.9(7) . . . . ?
C22 C17 C18 C19 -0.1(12) . . . . ?
C17 C18 C19 C20 2.7(13) . . . . ?
C17 C18 C19 C23 -179.2(8) . . . . ?
C18 C19 C20 C21 -0.9(13) . . . . ?
C23 C19 C20 C21 -179.0(8) . . . . ?
C19 C20 C21 C22 -3.5(12) . . . . ?
C19 C20 C21 C24 177.2(8) . . . . ?
Dy2 O1 C22 C21 142.9(5) . . . . ?
Dy1 O1 C22 C21 -41.4(10) . . . . ?
Dy2 O1 C22 C17 -36.9(10) . . . . ?
Dy1 O1 C22 C17 138.8(6) . . . . ?
C20 C21 C22 O1 -174.1(7) . . . . ?
C24 C21 C22 O1 5.2(11) . . . . ?
C20 C21 C22 C17 5.8(10) . . . . ?
C24 C21 C22 C17 -175.0(7) . . . . ?
C18 C17 C22 O1 175.8(7) . . . . ?
C16 C17 C22 O1 -1.0(11) . . . . ?
C18 C17 C22 C21 -4.0(10) . . . . ?
C16 C17 C22 C21 179.2(7) . . . . ?
C25 N1 C24 C21 172.1(7) . . . . ?
Dy1 N1 C24 C21 10.1(12) . . . . ?
C20 C21 C24 N1 -172.7(7) . . . . ?
C22 C21 C24 N1 8.0(12) . . . . ?
C24 N1 C25 C26 -102.1(7) . . . . ?
Dy1 N1 C25 C26 63.6(7) . . . . ?
C39 N2 C26 C25 -99.7(8) . . . . ?
C13 N2 C26 C25 138.0(7) . . . . ?
Dy1 N2 C26 C25 17.0(8) . . . . ?
N1 C25 C26 N2 -51.7(9) . . . . ?
C14 N7 C27 C28 -174.1(7) . . . . ?
C1 N7 C27 C28 65.4(9) . . . . ?
Dy2 N7 C27 C28 -56.4(8) . . . . ?
N7 C27 C28 N6 46.9(12) . . . . ?
C29 N6 C28 C27 157.6(9) . . . . ?
Dy2 N6 C28 C27 -11.4(12) . . . . ?
C28 N6 C29 C30 172.5(9) . . . . ?
Dy2 N6 C29 C30 -19.5(13) . . . . ?
N6 C29 C30 C31 -167.8(9) . . . . ?
N6 C29 C30 C35 9.0(15) . . . . ?
C29 C30 C31 C32 171.6(8) . . . . ?
C35 C30 C31 C32 -5.5(12) . . . . ?
C30 C31 C32 C33 3.0(12) . . . . ?
C30 C31 C32 C36 -178.4(8) . . . . ?
C31 C32 C33 C34 0.5(12) . . . . ?
C36 C32 C33 C34 -178.1(8) . . . . ?
C32 C33 C34 C35 -1.4(11) . . . . ?
C32 C33 C34 C37 172.7(7) . . . . ?
Dy1 O3 C35 C34 -7.4(10) . . . . ?
Dy2 O3 C35 C34 169.1(5) . . . . ?
Dy1 O3 C35 C30 172.1(5) . . . . ?
Dy2 O3 C35 C30 -11.4(10) . . . . ?
C33 C34 C35 O3 178.5(7) . . . . ?
C37 C34 C35 O3 5.7(12) . . . . ?
C33 C34 C35 C30 -1.0(10) . . . . ?
C37 C34 C35 C30 -173.8(7) . . . . ?
C31 C30 C35 O3 -175.3(7) . . . . ?
C29 C30 C35 O3 8.1(12) . . . . ?
C31 C30 C35 C34 4.2(10) . . . . ?
C29 C30 C35 C34 -172.4(7) . . . . ?
C38 N3 C37 C34 174.4(7) . . . . ?
Dy1 N3 C37 C34 -12.3(11) . . . . ?
C33 C34 C37 N3 -168.1(7) . . . . ?
C35 C34 C37 N3 5.3(13) . . . . ?
C37 N3 C38 C39 166.1(7) . . . . ?
Dy1 N3 C38 C39 -7.6(9) . . . . ?
C13 N2 C39 C38 -171.4(6) . . . . ?
C26 N2 C39 C38 66.2(8) . . . . ?
Dy1 N2 C39 C38 -54.7(7) . . . . ?
N3 C38 C39 N2 44.1(9) . . . . ?
O12A N11 O11 O12B -24(5) . . . . ?
O10 N11 O11 O12B 177(4) . . . . ?
O12A N11 O12B O11 165(3) . . . . ?
O10 N11 O12B O11 -116(56) . . . . ?
O1W O1W O2W O2W 35(5) 5_465 . . 5_465 ?
O3W O1W O2W O2W -177(4) . . . 5_465 ?
